data_4100750
loop_
_publ_author_name
'Helen M. Hoyt'
'Forrest E. Michael'
'Robert G. Bergman'

_publ_section_title
;
C-H Bond Activation of Hydrocarbons by an Imidozirconocene Complex
;
_journal_name_full 'Journal of the American Chemical Society'
_journal_page_first 1018
_journal_page_last 1019
_journal_paper_doi 10.1021/ja0385944
_journal_volume 126
_journal_year 2004
_chemical_formula_moiety 'C29 H38 N Zr'
_chemical_formula_sum 'C29 H38 N Zr'
_chemical_formula_weight 491.85
_space_group_IT_number 14
_symmetry_cell_setting monoclinic
_symmetry_space_group_name_Hall '-P 2yn'
_symmetry_space_group_name_H-M 'P 1 21/n 1'
_cell_angle_alpha 90
_cell_angle_beta 101.227(1)
_cell_angle_gamma 90
_cell_formula_units_Z 4
_cell_length_a 9.4742(4)
_cell_length_b 13.8006(6)
_cell_length_c 19.2257(8)
_cell_measurement_temperature 153.2
_cell_volume 2465.6(2)
_exptl_crystal_density_diffrn 1.325
_cod_original_sg_symbol_H-M 'P 21/n'
_cod_database_code 4100750

loop_
_symmetry_equiv_pos_as_xyz
x,y,z
1/2-x,1/2+y,1/2-z
-x,-y,-z
1/2+x,1/2-y,1/2+z

loop_
_atom_site_label
_atom_site_type_symbol
_atom_site_fract_x
_atom_site_fract_y
_atom_site_fract_z
_atom_site_U_iso_or_equiv
_atom_site_adp_type
_atom_site_occupancy
_atom_site_calc_flag
_atom_site_refinement_flags
_atom_site_disorder_assembly
_atom_site_disorder_group
Zr1 Zr 0.77408(3) 0.32358(2) 0.14853(1) 0.01386(8) Uani 1.00 d . . .
N1 N 0.9455(2) 0.4426(2) 0.1288(1) 0.0176(6) Uani 1.00 d . . .
N2 N 0.8428(2) 0.2320(1) 0.0920(1) 0.0161(6) Uani 1.00 d . . .
C1 C 0.9333(3) 0.5396(2) 0.1370(2) 0.0247(8) Uani 1.00 d . . .
C2 C 1.0332(4) 0.6054(2) 0.1219(2) 0.0334(9) Uani 1.00 d . . .
C3 C 1.1516(3) 0.5719(2) 0.0972(2) 0.037(1) Uani 1.00 d . . .
C4 C 1.1674(3) 0.4732(2) 0.0890(2) 0.0285(9) Uani 1.00 d . . .
C5 C 1.0627(3) 0.4122(2) 0.1050(2) 0.0230(8) Uani 1.00 d . . .
C6 C 0.9072(3) 0.1515(2) 0.0600(1) 0.0178(7) Uani 1.00 d . . .
C7 C 1.0375(3) 0.1096(2) 0.1125(2) 0.0227(8) Uani 1.00 d . . .
C8 C 0.9584(3) 0.1859(2) -0.0068(2) 0.0247(8) Uani 1.00 d . . .
C9 C 0.7961(3) 0.0701(2) 0.0391(2) 0.0231(8) Uani 1.00 d . . .
C10 C 0.8602(3) 0.2078(2) 0.2522(2) 0.0228(8) Uani 1.00 d . . .
C11 C 0.7215(3) 0.2410(2) 0.2579(1) 0.0212(8) Uani 1.00 d . . .
C12 C 0.7325(3) 0.3399(2) 0.2802(1) 0.0186(8) Uani 1.00 d . . .
C13 C 0.8768(3) 0.3677(2) 0.2844(1) 0.0186(7) Uani 1.00 d . . .
C14 C 0.9563(3) 0.2858(2) 0.2676(1) 0.0207(8) Uani 1.00 d . . .
C15 C 0.9483(3) 0.4616(2) 0.3129(1) 0.0246(8) Uani 1.00 d . . .
C16 C 1.1097(3) 0.4627(2) 0.3093(2) 0.0310(9) Uani 1.00 d . . .
C17 C 1.1804(3) 0.3647(3) 0.3293(2) 0.0334(9) Uani 1.00 d . . .
C18 C 1.1179(3) 0.2873(2) 0.2754(2) 0.0277(9) Uani 1.00 d . . .
C19 C 0.6136(3) 0.4441(2) 0.0646(1) 0.0199(8) Uani 1.00 d . . .
C20 C 0.5926(3) 0.4694(2) 0.1339(1) 0.0204(8) Uani 1.00 d . . .
C21 C 0.5176(3) 0.3942(2) 0.1595(1) 0.0195(8) Uani 1.00 d . . .
C22 C 0.4946(3) 0.3202(2) 0.1066(1) 0.0194(7) Uani 1.00 d . . .
C23 C 0.5491(3) 0.3536(2) 0.0471(1) 0.0190(7) Uani 1.00 d . . .
C24 C 0.4026(3) 0.2301(2) 0.1039(2) 0.0261(8) Uani 1.00 d . . .
C25 C 0.4095(3) 0.1683(2) 0.0392(2) 0.0336(9) Uani 1.00 d . . .
C26 C 0.3992(3) 0.2297(2) -0.0277(2) 0.0355(10) Uani 1.00 d . . .
C27 C 0.5291(3) 0.2984(2) -0.0218(2) 0.0243(8) Uani 1.00 d . . .
C28 C 0.6091(3) 0.4024(2) 0.2913(1) 0.0237(8) Uani 1.00 d . . .
C29 C 0.4769(3) 0.3893(2) 0.2315(2) 0.0260(8) Uani 1.00 d . . .
C100 C 0.8295 0.2884 0.2685 0.0025 Uiso 0.00 d P . .
C101 C 0.5535 0.3963 0.1023 0.0025 Uiso 0.00 d P . .
H1 H 0.8522 0.5635 0.1539 0.0296 Uiso 1.00 calc . . .
H2 H 1.0205 0.6728 0.1284 0.0400 Uiso 1.00 calc . . .
H3 H 1.2211 0.6159 0.0860 0.0439 Uiso 1.00 calc . . .
H4 H 1.2485 0.4480 0.0728 0.0342 Uiso 1.00 calc . . .
H5 H 1.0739 0.3445 0.0987 0.0276 Uiso 1.00 calc . . .
H6 H 1.0068 0.0868 0.1538 0.0273 Uiso 1.00 calc . . .
H7 H 1.0778 0.0574 0.0907 0.0273 Uiso 1.00 calc . . .
H8 H 1.1079 0.1587 0.1253 0.0273 Uiso 1.00 calc . . .
H9 H 1.0003 0.1332 -0.0272 0.0296 Uiso 1.00 calc . . .
H10 H 0.8787 0.2101 -0.0401 0.0296 Uiso 1.00 calc . . .
H11 H 1.0278 0.2358 0.0055 0.0296 Uiso 1.00 calc . . .
H12 H 0.7636 0.0480 0.0801 0.0278 Uiso 1.00 calc . . .
H13 H 0.7167 0.0941 0.0056 0.0278 Uiso 1.00 calc . . .
H14 H 0.8393 0.0179 0.0188 0.0278 Uiso 1.00 calc . . .
H15 H 0.8840 0.1439 0.2401 0.0274 Uiso 1.00 calc . . .
H16 H 0.6356 0.2037 0.2485 0.0255 Uiso 1.00 calc . . .
H17 H 0.9018 0.5140 0.2855 0.0295 Uiso 1.00 calc . . .
H18 H 0.9389 0.4692 0.3609 0.0295 Uiso 1.00 calc . . .
H19 H 1.1193 0.4785 0.2623 0.0371 Uiso 1.00 calc . . .
H20 H 1.1569 0.5105 0.3411 0.0371 Uiso 1.00 calc . . .
H21 H 1.2809 0.3700 0.3307 0.0401 Uiso 1.00 calc . . .
H22 H 1.1644 0.3463 0.3747 0.0401 Uiso 1.00 calc . . .
H23 H 1.1561 0.2257 0.2913 0.0333 Uiso 1.00 calc . . .
H24 H 1.1424 0.3017 0.2309 0.0333 Uiso 1.00 calc . . .
H25 H 0.6627 0.4820 0.0355 0.0239 Uiso 1.00 calc . . .
H26 H 0.6241 0.5276 0.1586 0.0245 Uiso 1.00 calc . . .
H27 H 0.4357 0.1928 0.1454 0.0313 Uiso 1.00 calc . . .
H28 H 0.3056 0.2490 0.1024 0.0313 Uiso 1.00 calc . . .
H29 H 0.4980 0.1340 0.0472 0.0404 Uiso 1.00 calc . . .
H30 H 0.3319 0.1235 0.0323 0.0404 Uiso 1.00 calc . . .
H31 H 0.3966 0.1881 -0.0673 0.0426 Uiso 1.00 calc . . .
H32 H 0.3134 0.2671 -0.0343 0.0426 Uiso 1.00 calc . . .
H33 H 0.5126 0.3428 -0.0603 0.0292 Uiso 1.00 calc . . .
H34 H 0.6132 0.2616 -0.0233 0.0292 Uiso 1.00 calc . . .
H35 H 0.5837 0.3855 0.3352 0.0284 Uiso 1.00 calc . . .
H36 H 0.6383 0.4684 0.2927 0.0284 Uiso 1.00 calc . . .
H37 H 0.4094 0.4391 0.2348 0.0312 Uiso 1.00 calc . . .
H38 H 0.4346 0.3280 0.2367 0.0312 Uiso 1.00 calc . . .

loop_
_atom_site_aniso_label
_atom_site_aniso_U_11
_atom_site_aniso_U_22
_atom_site_aniso_U_33
_atom_site_aniso_U_12
_atom_site_aniso_U_13
_atom_site_aniso_U_23
Zr1 0.0133(2) 0.0126(1) 0.0154(2) 0.0005(1) 0.0023(1) 0.0004(1)
N1 0.017(1) 0.019(1) 0.016(1) 0.000(1) 0.003(1) 0.0016(10)
N2 0.018(1) 0.013(1) 0.017(1) -0.0004(9) 0.003(1) -0.0008(10)
C1 0.026(2) 0.023(2) 0.026(2) -0.001(1) 0.007(1) 0.000(1)
C2 0.038(2) 0.019(2) 0.044(2) -0.005(1) 0.010(2) 0.004(1)
C3 0.031(2) 0.031(2) 0.049(2) -0.011(2) 0.014(2) 0.007(2)
C4 0.021(2) 0.033(2) 0.034(2) -0.002(1) 0.009(1) 0.006(2)
C5 0.024(2) 0.022(2) 0.022(2) 0.000(1) 0.000(1) 0.003(1)
C6 0.017(1) 0.016(1) 0.021(2) 0.001(1) 0.004(1) 0.000(1)
C7 0.021(2) 0.021(2) 0.027(2) 0.003(1) 0.006(1) -0.001(1)
C8 0.026(2) 0.023(2) 0.026(2) 0.002(1) 0.006(1) -0.002(1)
C9 0.024(2) 0.017(1) 0.028(2) 0.001(1) 0.004(1) -0.004(1)
C10 0.035(2) 0.015(1) 0.020(2) 0.005(1) 0.008(1) 0.005(1)
C11 0.026(2) 0.020(2) 0.018(2) -0.007(1) 0.005(1) 0.002(1)
C12 0.023(2) 0.020(2) 0.013(1) 0.000(1) 0.004(1) 0.002(1)
C13 0.022(2) 0.020(1) 0.014(1) 0.002(1) 0.002(1) 0.000(1)
C14 0.025(2) 0.023(1) 0.014(2) 0.005(1) 0.003(1) 0.006(1)
C15 0.027(2) 0.027(2) 0.020(2) -0.004(1) 0.002(1) -0.004(1)
C16 0.026(2) 0.040(2) 0.024(2) -0.009(1) -0.001(1) -0.006(2)
C17 0.020(2) 0.057(2) 0.022(2) 0.001(2) 0.000(1) 0.001(2)
C18 0.023(2) 0.037(2) 0.022(2) 0.010(1) 0.003(1) 0.007(1)
C19 0.017(2) 0.019(1) 0.022(2) 0.005(1) 0.002(1) 0.005(1)
C20 0.017(2) 0.016(1) 0.026(2) 0.006(1) -0.001(1) -0.002(1)
C21 0.013(1) 0.024(2) 0.021(2) 0.005(1) 0.001(1) -0.002(1)
C22 0.012(1) 0.021(1) 0.024(2) 0.002(1) 0.001(1) -0.002(1)
C23 0.014(1) 0.022(1) 0.019(2) 0.006(1) -0.004(1) 0.000(1)
C24 0.016(2) 0.030(2) 0.032(2) -0.003(1) 0.004(1) -0.004(1)
C25 0.024(2) 0.030(2) 0.047(2) -0.010(1) 0.007(2) -0.014(2)
C26 0.028(2) 0.047(2) 0.030(2) -0.003(2) 0.001(2) -0.017(2)
C27 0.021(2) 0.029(2) 0.020(2) 0.006(1) -0.001(1) -0.001(1)
C28 0.023(2) 0.028(2) 0.021(2) 0.000(1) 0.008(1) -0.004(1)
C29 0.021(2) 0.031(2) 0.028(2) 0.002(1) 0.009(1) -0.007(1)

loop_
_geom_bond_atom_site_label_1
_geom_bond_atom_site_label_2
_geom_bond_distance
_geom_bond_site_symmetry_1
_geom_bond_site_symmetry_2
_geom_bond_publ_flag
ZR1 N1 2.391(2) . . yes
ZR1 N2 1.864(2) . . yes
ZR1 C10 2.561(3) . . yes
ZR1 C11 2.525(3) . . yes
ZR1 C12 2.646(3) . . yes
ZR1 C14 2.637(3) . . yes
ZR1 C19 2.594(3) . . yes
ZR1 C20 2.627(3) . . yes
ZR1 C21 2.663(3) . . yes
ZR1 C22 2.613(3) . . yes
ZR1 C23 2.626(3) . . yes
ZR1 C100 2.3143(3) . . yes
ZR1 C101 2.3323(3) . . yes
N1 C1 1.355(3) . . yes
N1 C5 1.349(4) . . yes
N2 C6 1.460(3) . . yes
C1 C2 1.383(4) . . yes
C2 C3 1.380(4) . . yes
C3 C4 1.382(4) . . yes
C4 C5 1.381(4) . . yes
C6 C7 1.547(4) . . yes
C6 C8 1.535(4) . . yes
C6 C9 1.539(4) . . yes
C10 C11 1.416(4) . . yes
C10 C14 1.404(4) . . yes
C10 C100 1.207(3) . . yes
C11 C12 1.428(4) . . yes
C11 C100 1.198(3) . . yes
C12 C13 1.408(4) . . yes
C12 C28 1.501(4) . . yes
C12 C100 1.217(3) . . yes
C13 C14 1.431(4) . . yes
C13 C15 1.514(4) . . yes
C13 C100 1.200(3) . . yes
C14 C18 1.509(4) . . yes
C14 C100 1.206(3) . . yes
C15 C16 1.544(4) . . yes
C16 C17 1.525(4) . . yes
C17 C18 1.525(4) . . yes
C19 C20 1.429(4) . . yes
C19 C23 1.403(4) . . yes
C19 C101 1.203(3) . . yes
C20 C21 1.400(4) . . yes
C20 C101 1.199(3) . . yes
C21 C22 1.426(4) . . yes
C21 C29 1.510(4) . . yes
C21 C101 1.212(3) . . yes
C22 C23 1.421(4) . . yes
C22 C24 1.513(4) . . yes
C22 C101 1.200(3) . . yes
C23 C27 1.508(4) . . yes
C23 C101 1.208(3) . . yes
C24 C25 1.520(4) . . yes
C25 C26 1.527(5) . . yes
C26 C27 1.540(4) . . yes
C28 C29 1.537(4) . . yes
